data_7009982
loop_
_publ_author_name
'Freisinger, Eva'
'Meier, Susanne'
'Lippert, Bernhard'

_publ_section_title
;
 Hydrogen bonding patterns of N(7) platinated guanine: Watson--Crick
 and different self-pairing motifs in a tris(9-methylguanine) complex
 of PtII
;
_journal_issue 19
_journal_name_full 'Journal of the Chemical Society, Dalton Transactions'
_journal_page_first 3274
_journal_paper_doi 10.1039/b004993j
_journal_year 2000
_chemical_formula_structural '[Pt(NH3)(9-MeGH-N7)3]2(ClO4)2.7(Cl)1.3 * 8.2 H2O'
_chemical_formula_sum 'C36 H64.4 Cl4 N32 O25 Pt2'
_chemical_formula_weight 1877.58
_chemical_name_systematic ?
_space_group_IT_number 2
_symmetry_cell_setting triclinic
_symmetry_space_group_name_Hall '-P 1'
_symmetry_space_group_name_H-M 'P -1'
_atom_sites_solution_hydrogens geom
_atom_sites_solution_primary patterson
_atom_sites_solution_secondary difmap
_audit_creation_method SHELXL
_cell_angle_alpha 73.67(3)
_cell_angle_beta 76.98(3)
_cell_angle_gamma 82.08(3)
_cell_formula_units_Z 2
_cell_length_a 10.944(2)
_cell_length_b 14.955(3)
_cell_length_c 21.437(4)
_cell_measurement_reflns_used 9188
_cell_measurement_temperature 293(2)
_cell_measurement_theta_max 23.53
_cell_measurement_theta_min 3.15
_cell_volume 3270.0(12)
_computing_cell_refinement 'DENZO, SCALEPACK (Otwinowski, Minor, 1997)'
_computing_data_collection 'KappaCCD (Nonius BV, Netherlands)'
_computing_data_reduction 'DENZO, SCALEPACK (Otwinowski, Minor, 1997)'
_computing_molecular_graphics 'Siemens SHELXTL-PLUS(VMS)'
_computing_publication_material SHELXL-93
_computing_structure_refinement 'SHELXL-93 (Sheldrick, 1993)'
_computing_structure_solution 'SHELXS-86 (Sheldrick, 1990)'
_diffrn_ambient_temperature 293(2)
_diffrn_detector_area_resol_mean '19 vertical, 18 horizontal'
_diffrn_measurement_device Enraf-Nonius-KappaCCD
_diffrn_measurement_method
;
360 frames via \w-rotation (\D\w\=1\%) and two times 80s per frame
;
_diffrn_radiation_monochromator graphite
_diffrn_radiation_source 'fine-focus sealed tube'
_diffrn_radiation_type MoK\a
_diffrn_radiation_wavelength 0.71069
_diffrn_reflns_av_R_equivalents 0.085
_diffrn_reflns_av_sigmaI/netI 0.2048
_diffrn_reflns_limit_h_max 12
_diffrn_reflns_limit_h_min 0
_diffrn_reflns_limit_k_max 16
_diffrn_reflns_limit_k_min -16
_diffrn_reflns_limit_l_max 24
_diffrn_reflns_limit_l_min -22
_diffrn_reflns_number 9188
_diffrn_reflns_theta_max 23.53
_diffrn_reflns_theta_min 3.15
_exptl_absorpt_coefficient_mu 4.539
_exptl_absorpt_correction_T_max 0.5899
_exptl_absorpt_correction_T_min 0.3849
_exptl_absorpt_correction_type SCALEPACK
_exptl_crystal_colour colorless
_exptl_crystal_density_diffrn 1.907
_exptl_crystal_description platelet
_exptl_crystal_F_000 1857
_exptl_crystal_size_max 0.26
_exptl_crystal_size_mid 0.25
_exptl_crystal_size_min 0.13
_refine_diff_density_max 0.762
_refine_diff_density_min -0.593
_refine_diff_density_rms 0.114
_refine_ls_extinction_coef 0.00034(9)
_refine_ls_extinction_expression Fc^*^=kFc[1+0.001xFc^2^\l^3^/sin(2\q)]^-1/4^
_refine_ls_extinction_method SHELXL
_refine_ls_goodness_of_fit_all 0.822
_refine_ls_goodness_of_fit_obs 1.108
_refine_ls_hydrogen_treatment refU
_refine_ls_matrix_type full
_refine_ls_number_parameters 589
_refine_ls_number_reflns 9179
_refine_ls_number_restraints 16
_refine_ls_restrained_S_all 0.860
_refine_ls_restrained_S_obs 1.109
_refine_ls_R_factor_all 0.1512
_refine_ls_R_factor_obs 0.0509
_refine_ls_shift/esd_max -2.846
_refine_ls_shift/esd_mean 0.073
_refine_ls_structure_factor_coef Fsqd
_refine_ls_weighting_details 'w=1/[\s^2^(Fo^2^)+(0.0457P)^2^+0.0000P] where P=(Fo^2^+2Fc^2^)/3'
_refine_ls_weighting_scheme calc
_refine_ls_wR_factor_all 0.1180
_refine_ls_wR_factor_obs 0.0962
_reflns_number_observed 3970
_reflns_number_total 9188
_reflns_observed_criterion >2sigma(I)
_cod_data_source_file b004993j.txt
_cod_data_source_block 1b
_cod_depositor_comments
;
The following automatic conversions were performed:

'_refine_ls_weighting_scheme' value 'calc
w=1/[\s^2^(Fo^2^)+(0.0457P)^2^+0.0000P] where P=(Fo^2^+2Fc^2^)/3' was
changed to 'calc'. New tag '_refine_ls_weighting_details' was
created. The value of the new tag was set to
'w=1/[\s^2^(Fo^2^)+(0.0457P)^2^+0.0000P] where P=(Fo^2^+2Fc^2^)/3'.

Automatic conversion script
Id: cif_fix_values 3143 2015-03-26 13:38:13Z robertas 
;
_cod_original_cell_volume 3270.0(11)
_cod_original_sg_symbol_H-M P-1
_cod_original_formula_sum 'C36 H64.40 Cl4 N32 O25 Pt2'
_cod_database_code 7009982

loop_
_symmetry_equiv_pos_as_xyz
'x, y, z'
'-x, -y, -z'

loop_
_atom_site_aniso_label
_atom_site_aniso_U_11
_atom_site_aniso_U_22
_atom_site_aniso_U_33
_atom_site_aniso_U_23
_atom_site_aniso_U_13
_atom_site_aniso_U_12
Pt2 0.0667(5) 0.0616(4) 0.0415(4) -0.0113(3) -0.0102(3) -0.0213(4)
N10' 0.062(8) 0.067(7) 0.045(6) -0.008(5) -0.008(6) -0.025(6)
O6A' 0.056(7) 0.105(8) 0.100(7) -0.073(6) 0.030(6) -0.026(6)
C9A' 0.099(13) 0.128(14) 0.085(12) -0.059(10) 0.013(10) -0.046(11)
N2B' 0.080(10) 0.111(10) 0.097(10) -0.058(8) -0.035(8) -0.008(8)
O6B' 0.091(8) 0.072(6) 0.060(6) -0.020(5) -0.019(6) -0.022(6)
C9B 0.140(15) 0.092(12) 0.040(9) -0.003(8) -0.022(9) 0.009(11)
N2C' 0.128(11) 0.078(8) 0.049(8) -0.010(6) -0.039(7) -0.007(8)
O6C' 0.078(8) 0.080(7) 0.066(7) -0.023(5) -0.016(6) 0.004(6)
C9C' 0.066(11) 0.102(12) 0.067(10) -0.013(9) -0.017(9) -0.007(9)
Pt1 0.0746(5) 0.0543(4) 0.0543(4) -0.0169(3) -0.0120(4) -0.0202(4)
N10 0.100(10) 0.093(9) 0.058(8) -0.028(7) 0.005(7) -0.057(8)
N2A 0.118(12) 0.092(9) 0.057(9) -0.013(7) -0.020(8) -0.015(8)
O6A 0.087(8) 0.108(8) 0.084(8) -0.052(6) 0.001(6) 0.019(7)
C9A 0.082(13) 0.085(12) 0.114(13) -0.034(10) -0.028(11) 0.005(10)
N2B 0.091(9) 0.062(7) 0.066(8) 0.001(6) -0.028(7) -0.025(7)
O6B 0.076(7) 0.061(6) 0.059(6) -0.017(5) -0.024(5) -0.021(5)
C9B 0.126(14) 0.076(11) 0.104(12) -0.007(9) -0.070(11) -0.038(10)
N2C 0.107(11) 0.117(10) 0.105(10) -0.005(8) -0.037(8) -0.073(9)
O6C 0.121(9) 0.059(6) 0.063(6) 0.004(5) -0.018(6) -0.042(6)
C9C 0.136(14) 0.063(9) 0.058(9) 0.002(8) -0.015(9) -0.049(10)
Cl1 0.160(6) 0.112(4) 0.139(5) -0.015(4) -0.039(5) -0.025(4)
O11 0.228(16) 0.083(8) 0.202(14) -0.074(9) -0.076(12) -0.020(9)
O12 0.264(19) 0.236(16) 0.105(11) -0.111(11) 0.074(12) -0.093(14)
Cl4 0.140(9) 0.116(7) 0.121(8) -0.045(6) -0.039(7) 0.001(7)
Cl5 0.126(11) 0.210(14) 0.155(12) -0.018(11) 0.022(9) -0.001(10)

loop_
_atom_site_label
_atom_site_type_symbol
_atom_site_fract_x
_atom_site_fract_y
_atom_site_fract_z
_atom_site_U_iso_or_equiv
_atom_site_thermal_displace_type
_atom_site_occupancy
_atom_site_calc_flag
_atom_site_refinement_flags
_atom_site_disorder_group
Pt2 Pt 0.96855(5) 0.34844(4) 0.19951(2) 0.0555(2) Uani 1 d . .
N10' N 1.1389(8) 0.4005(6) 0.1562(4) 0.058(3) Uani 1 d . .
H10A H 1.1277(9) 0.4616(11) 0.1380(32) 0.085(18) Uiso 1 calc R .
H10B H 1.1774(31) 0.3719(37) 0.1250(26) 0.085(18) Uiso 1 calc R .
H10C H 1.1859(27) 0.3907(47) 0.1868(8) 0.085(18) Uiso 1 calc R .
N1A' N 0.7135(13) 0.1058(9) 0.1861(6) 0.103(4) Uiso 1 d . .
H1A' H 0.7326(13) 0.0689(9) 0.1604(6) 0.187(33) Uiso 1 calc R .
C2A' C 0.5989(16) 0.1001(11) 0.2288(8) 0.093(5) Uiso 1 d . .
N2A' N 0.5256(13) 0.0378(9) 0.2212(6) 0.123(5) Uiso 1 d . .
H2A1 H 0.4512(13) 0.0310(9) 0.2450(6) 0.140(21) Uiso 1 calc R .
H2A2 H 0.5541(13) 0.0057(9) 0.1927(6) 0.140(21) Uiso 1 calc R .
N3A' N 0.5563(10) 0.1477(7) 0.2712(5) 0.070(3) Uiso 1 d . .
C4A' C 0.6428(12) 0.2101(8) 0.2694(6) 0.058(4) Uiso 1 d . .
C5A' C 0.7511(12) 0.2255(8) 0.2275(6) 0.054(3) Uiso 1 d . .
C6A' C 0.8049(14) 0.1709(10) 0.1819(7) 0.067(4) Uiso 1 d . .
O6A' O 0.9013(8) 0.1671(6) 0.1436(5) 0.083(3) Uani 1 d . .
N7A' N 0.8020(9) 0.2924(6) 0.2441(4) 0.047(3) Uiso 1 d . .
C8A' C 0.7213(12) 0.3159(8) 0.2915(6) 0.056(4) Uiso 1 d . .
H8A' H 0.7314(12) 0.3628(8) 0.3102(6) 0.103(19) Uiso 1 calc R .
N9A' N 0.6207(10) 0.2655(7) 0.3112(5) 0.059(3) Uiso 1 d . .
C9A' C 0.5100(14) 0.2771(10) 0.3638(7) 0.099(6) Uani 1 d . .
H9A1 H 0.5040(46) 0.2209(24) 0.3993(19) 0.117(13) Uiso 1 calc R .
H9A2 H 0.4349(17) 0.2895(57) 0.3457(11) 0.117(13) Uiso 1 calc R .
H9A3 H 0.5195(41) 0.3285(39) 0.3805(30) 0.117(13) Uiso 1 calc R .
N1B' N 1.1706(9) 0.4874(7) 0.3349(5) 0.064(3) Uiso 1 d . .
H1B' H 1.1934(9) 0.5432(7) 0.3254(5) 0.187(33) Uiso 1 calc R .
C2B' C 1.2057(13) 0.4252(10) 0.3885(7) 0.068(4) Uiso 1 d . .
N2B' N 1.2770(10) 0.4564(8) 0.4230(5) 0.087(4) Uani 1 d . .
H2B1 H 1.3023(10) 0.4186(8) 0.4568(5) 0.140(21) Uiso 1 calc R .
H2B2 H 1.2958(10) 0.5136(8) 0.4105(5) 0.140(21) Uiso 1 calc R .
N3B' N 1.1799(10) 0.3378(7) 0.4097(5) 0.069(3) Uiso 1 d . .
C4B' C 1.1168(12) 0.3148(9) 0.3694(7) 0.065(4) Uiso 1 d . .
C5B' C 1.0819(11) 0.3713(8) 0.3139(6) 0.050(3) Uiso 1 d . .
C6B' C 1.0998(12) 0.4682(9) 0.2933(7) 0.054(4) Uiso 1 d . .
O6B' O 1.0750(8) 0.5297(6) 0.2465(4) 0.071(3) Uani 1 d . .
N7B' N 1.0227(9) 0.3169(6) 0.2863(5) 0.052(3) Uiso 1 d . .
C8B' C 1.0200(11) 0.2341(8) 0.3284(6) 0.057(4) Uiso 1 d . .
H8B' H 0.9824(11) 0.1847(8) 0.3239(6) 0.103(19) Uiso 1 calc R .
N9B' N 1.0772(10) 0.2284(7) 0.3787(5) 0.062(3) Uiso 1 d . .
C9B C 1.0895(15) 0.1474(9) 0.4360(6) 0.094(5) Uani 1 d . .
H9B1 H 1.0411(65) 0.1617(24) 0.4758(8) 0.117(13) Uiso 1 calc R .
H9B2 H 1.1763(17) 0.1340(37) 0.4396(25) 0.117(13) Uiso 1 calc R .
H9B3 H 1.0590(75) 0.0940(18) 0.4298(21) 0.117(13) Uiso 1 calc R .
N1C' N 1.1278(10) 0.3406(7) -0.0421(5) 0.066(3) Uiso 1 d . .
H1C' H 1.1998(10) 0.3175(7) -0.0591(5) 0.187(33) Uiso 1 calc R .
C2C' C 1.0424(13) 0.3813(9) -0.0826(7) 0.056(4) Uiso 1 d . .
N2C' N 1.0896(11) 0.3837(7) -0.1490(5) 0.083(4) Uani 1 d . .
H2C1 H 1.0431(11) 0.4074(7) -0.1779(5) 0.140(21) Uiso 1 calc R .
H2C2 H 1.1653(11) 0.3614(7) -0.1610(5) 0.140(21) Uiso 1 calc R .
N3C' N 0.9273(10) 0.4147(6) -0.0628(5) 0.055(3) Uiso 1 d . .
C4C' C 0.9012(12) 0.4054(8) 0.0043(6) 0.056(4) Uiso 1 d . .
C5C' C 0.9817(13) 0.3728(8) 0.0474(6) 0.056(4) Uiso 1 d . .
C6C' C 1.1016(14) 0.3358(9) 0.0252(7) 0.059(4) Uiso 1 d . .
O6C' O 1.1876(9) 0.2984(6) 0.0572(4) 0.074(3) Uani 1 d . .
N7C' N 0.9145(10) 0.3810(6) 0.1108(5) 0.051(3) Uiso 1 d . .
C8C' C 0.8059(13) 0.4174(8) 0.1015(7) 0.066(4) Uiso 1 d . .
H8C' H 0.7425(13) 0.4305(8) 0.1354(7) 0.103(19) Uiso 1 calc R .
N9C' N 0.7897(11) 0.4358(7) 0.0369(5) 0.060(3) Uiso 1 d . .
C9C' C 0.6731(12) 0.4744(9) 0.0113(6) 0.080(5) Uani 1 d . .
H9C1 H 0.6427(41) 0.5317(30) 0.0236(33) 0.117(13) Uiso 1 calc R .
H9C2 H 0.6104(28) 0.4302(24) 0.0299(31) 0.117(13) Uiso 1 calc R .
H9C3 H 0.6908(21) 0.4864(52) -0.0361(7) 0.117(13) Uiso 1 calc R .
Pt1 Pt 0.93511(5) 0.80529(4) 0.30894(3) 0.0591(2) Uani 1 d . .
N10 N 0.8516(10) 0.8152(7) 0.4025(5) 0.081(4) Uani 1 d . .
H10D H 0.9026(31) 0.7869(44) 0.4304(8) 0.085(18) Uiso 1 calc R .
H10E H 0.7795(36) 0.7880(47) 0.4151(15) 0.085(18) Uiso 1 calc R .
H10F H 0.8364(64) 0.8752(7) 0.4027(9) 0.085(18) Uiso 1 calc R .
N1A N 0.8712(11) 0.9039(7) 0.0740(6) 0.076(3) Uiso 1 d . .
H1A H 0.8068(11) 0.9357(7) 0.0598(6) 0.187(33) Uiso 1 calc R .
C2A C 0.9688(14) 0.8756(9) 0.0274(7) 0.057(4) Uiso 1 d . .
N2A N 0.9510(11) 0.9031(7) -0.0359(5) 0.089(4) Uani 1 d . .
H2A3 H 1.0082(11) 0.8888(7) -0.0671(5) 0.140(21) Uiso 1 calc R .
H2A4 H 0.8825(11) 0.9347(7) -0.0449(5) 0.140(21) Uiso 1 calc R .
N3A N 1.0676(10) 0.8294(7) 0.0421(5) 0.062(3) Uiso 1 d . .
C4A C 1.0681(13) 0.8073(9) 0.1076(7) 0.062(4) Uiso 1 d . .
C5A C 0.9766(12) 0.8306(8) 0.1584(6) 0.051(3) Uiso 1 d . .
C6A C 0.8694(15) 0.8847(10) 0.1430(7) 0.067(4) Uiso 1 d . .
O6A O 0.7808(10) 0.9141(7) 0.1795(5) 0.093(3) Uani 1 d . .
N7A N 1.0201(10) 0.7937(7) 0.2168(5) 0.057(3) Uiso 1 d . .
C8A C 1.1327(13) 0.7482(8) 0.2014(6) 0.062(4) Uiso 1 d . .
H8A H 1.1830(13) 0.7161(8) 0.2316(6) 0.103(19) Uiso 1 calc R .
N9A N 1.1620(12) 0.7560(8) 0.1360(6) 0.068(3) Uiso 1 d . .
C9A C 1.2789(13) 0.7127(9) 0.1045(7) 0.092(5) Uani 1 d . .
H9A4 H 1.3091(41) 0.6605(35) 0.1366(11) 0.117(13) Uiso 1 calc R .
H9A5 H 1.3408(27) 0.7577(19) 0.0874(35) 0.117(13) Uiso 1 calc R .
H9A6 H 1.2634(21) 0.6915(49) 0.0689(25) 0.117(13) Uiso 1 calc R .
N1B N 0.9011(9) 0.4763(7) 0.4478(5) 0.058(3) Uiso 1 d . .
H1B H 0.9435(9) 0.4487(7) 0.4780(5) 0.187(33) Uiso 1 calc R .
C2B C 0.8244(12) 0.4234(9) 0.4326(7) 0.064(4) Uiso 1 d . .
N2B N 0.8218(10) 0.3331(7) 0.4644(5) 0.072(4) Uani 1 d . .
H2B3 H 0.7742(10) 0.2988(7) 0.4557(5) 0.140(21) Uiso 1 calc R .
H2B4 H 0.8677(10) 0.3091(7) 0.4936(5) 0.140(21) Uiso 1 calc R .
N3B N 0.7525(9) 0.4602(7) 0.3870(5) 0.056(3) Uiso 1 d . .
C4B C 0.7681(12) 0.5507(9) 0.3574(6) 0.056(4) Uiso 1 d . .
C5B C 0.8485(11) 0.6067(8) 0.3673(6) 0.046(3) Uiso 1 d . .
C6B C 0.9158(12) 0.5700(9) 0.4187(6) 0.054(4) Uiso 1 d . .
O6B O 0.9888(8) 0.6092(5) 0.4377(4) 0.062(3) Uani 1 d . .
N7B N 0.8358(9) 0.6949(6) 0.3241(5) 0.053(3) Uiso 1 d . .
C8B C 0.7493(11) 0.6941(9) 0.2897(6) 0.059(4) Uiso 1 d . .
H8B H 0.7226(11) 0.7445(9) 0.2576(6) 0.103(19) Uiso 1 calc R .
N9B N 0.7047(10) 0.6046(7) 0.3095(5) 0.064(3) Uiso 1 d . .
C9B C 0.6003(14) 0.5781(9) 0.2869(7) 0.095(5) Uani 1 d . .
H9B4 H 0.5384(38) 0.6301(21) 0.2801(39) 0.117(13) Uiso 1 calc R .
H9B5 H 0.5626(52) 0.5262(39) 0.3199(19) 0.117(13) Uiso 1 calc R .
H9B6 H 0.6320(18) 0.5607(55) 0.2460(22) 0.117(13) Uiso 1 calc R .
N1C N 1.2473(10) 0.9099(7) 0.4060(5) 0.072(3) Uiso 1 d . .
H1C H 1.2725(10) 0.8807(7) 0.4421(5) 0.187(33) Uiso 1 calc R .
C2C C 1.3064(14) 0.9893(10) 0.3678(7) 0.068(4) Uiso 1 d . .
N2C N 1.3953(11) 1.0112(8) 0.3922(6) 0.106(5) Uani 1 d . .
H2C3 H 1.4342(11) 1.0606(8) 0.3717(6) 0.140(21) Uiso 1 calc R .
H2C4 H 1.4143(11) 0.9761(8) 0.4285(6) 0.140(21) Uiso 1 calc R .
N3C N 1.2741(10) 1.0384(7) 0.3143(5) 0.058(3) Uiso 1 d . .
C4C C 1.1825(13) 1.0049(9) 0.2971(7) 0.066(4) Uiso 1 d . .
C5C C 1.1183(11) 0.9262(8) 0.3314(6) 0.051(3) Uiso 1 d . .
C6C C 1.1474(13) 0.8724(10) 0.3901(7) 0.066(4) Uiso 1 d . .
O6C O 1.1089(9) 0.7990(6) 0.4264(4) 0.082(3) Uani 1 d . .
N7C N 1.0361(9) 0.9137(6) 0.2951(5) 0.051(3) Uiso 1 d . .
C8C C 1.0452(13) 0.9864(9) 0.2416(7) 0.078(4) Uiso 1 d . .
H8C H 0.9969(13) 0.9973(9) 0.2092(7) 0.103(19) Uiso 1 calc R .
N9C N 1.1363(10) 1.0439(7) 0.2404(5) 0.061(3) Uiso 1 d . .
C9C C 1.1724(14) 1.1266(8) 0.1865(6) 0.086(5) Uani 1 d . .
H9C4 H 1.1664(78) 1.1795(15) 0.2044(8) 0.117(13) Uiso 1 calc R .
H9C5 H 1.1171(51) 1.1389(36) 0.1555(23) 0.117(13) Uiso 1 calc R .
H9C6 H 1.2574(29) 1.1157(23) 0.1642(27) 0.117(13) Uiso 1 calc R .
Cl1 Cl 0.7740(7) 0.0622(4) 0.4149(3) 0.138(2) Uani 1 d . .
O11 O 0.7695(13) 0.1479(8) 0.4368(7) 0.157(6) Uani 1 d . .
O12 O 0.8347(16) 0.0677(11) 0.3504(7) 0.199(8) Uani 1 d . .
O13 O 0.8522(17) -0.0067(13) 0.4484(9) 0.201(7) Uiso 1 d . .
O14 O 0.6576(21) 0.0291(14) 0.4341(9) 0.243(9) Uiso 1 d . .
Cl2 Cl 0.5171(12) -0.2755(9) 0.4448(6) 0.203(4) Uiso 0.70 d PD 1
O21 O 0.6312(12) -0.3131(9) 0.4697(7) 0.175(6) Uiso 1 d D 1
O22 O 0.4139(16) -0.2331(13) 0.4841(9) 0.254(9) Uiso 1 d D 1
O23 O 0.5589(26) -0.2018(16) 0.3848(10) 0.252(12) Uiso 0.70 d PD 1
O24 O 0.4645(28) -0.3547(17) 0.4361(15) 0.284(14) Uiso 0.70 d PD 1
Cl2A Cl 0.4506(32) -0.4601(23) 0.4653(15) 0.293(15) Uiso 0.30 d P 2
O20A O 0.5720(49) -0.1666(35) 0.4578(26) 0.192(20) Uiso 0.30 d P 2
O31 O 0.3842(15) -0.5167(11) 0.1382(7) 0.198(6) Uiso 1 d D .
O32 O 0.5445(19) -0.5908(14) 0.2130(11) 0.307(11) Uiso 1 d D .
Cl3 Cl 0.4563(12) -0.5181(9) 0.1871(6) 0.186(4) Uiso 0.70 d PD 1
O33 O 0.3733(28) -0.4597(22) 0.2245(16) 0.458(19) Uiso 1 d D 1
O34 O 0.5433(17) -0.4497(13) 0.1454(9) 0.255(9) Uiso 1 d D 1
O30W O 0.3377(20) -0.7298(15) 0.2279(10) 0.192(9) Uiso 0.70 d P 1
Cl3A Cl 0.4487(22) -0.5994(20) 0.1771(12) 0.196(9) Uiso 0.30 d PD 2
O33A O 0.5077(74) -0.6586(49) 0.1322(35) 0.342(41) Uiso 0.30 d PD 2
O34A O 0.3508(32) -0.6170(27) 0.2378(16) 0.128(14) Uiso 0.30 d PD 2
Cl4 Cl 0.2360(10) 0.6618(6) 0.3428(5) 0.121(3) Uani 0.50 d P .
Cl5 Cl 0.6558(12) -0.2775(10) 0.1317(7) 0.179(5) Uani 0.50 d P .
O50A O 0.6168(56) -0.2192(43) 0.0753(32) 0.172(23) Uiso 0.25 d P .
O50B O 0.5814(65) -0.2153(46) 0.1572(29) 0.192(22) Uiso 0.25 d P .
O1W O 0.7047(15) 0.0831(11) 0.0492(8) 0.200(6) Uiso 1 d . .
O2W O 0.2839(19) 0.9796(14) 0.0835(10) 0.273(9) Uiso 1 d . .
O3W O 0.4129(33) -0.1999(24) 0.2563(20) 0.218(16) Uiso 0.50 d P .
O3WA O 0.4105(29) -0.2081(21) 0.3072(17) 0.166(13) Uiso 0.50 d P .
O4W O 0.4871(28) -0.1273(19) 0.1474(13) 0.142(9) Uiso 0.50 d P .
O4WA O 0.3685(35) -0.1069(23) 0.1825(17) 0.207(13) Uiso 0.50 d P .
O5W O 0.4706(33) 0.2678(26) 0.0651(18) 0.277(16) Uiso 0.60 d P .
O5WA O 0.4401(48) 0.2021(42) 0.0360(24) 0.238(20) Uiso 0.40 d P .
O5WB O 0.4864(117) 0.1181(90) 0.0375(54) 0.361(59) Uiso 0.25 d P .
O6W O 0.6164(76) -0.0928(56) 0.2991(40) 0.280(37) Uiso 0.25 d P .

loop_
_atom_type_symbol
_atom_type_description
_atom_type_scat_dispersion_real
_atom_type_scat_dispersion_imag
_atom_type_scat_source
C C 0.0033 0.0016 'International Tables Vol C Tables 4.2.6.8 and 6.1.1.4'
H H 0.0000 0.0000 'International Tables Vol C Tables 4.2.6.8 and 6.1.1.4'
N N 0.0061 0.0033 'International Tables Vol C Tables 4.2.6.8 and 6.1.1.4'
O O 0.0106 0.0060 'International Tables Vol C Tables 4.2.6.8 and 6.1.1.4'
Cl Cl 0.1484 0.1585 'International Tables Vol C Tables 4.2.6.8 and 6.1.1.4'
Pt Pt -1.7033 8.3905 'International Tables Vol C Tables 4.2.6.8 and 6.1.1.4'

loop_
_geom_angle_atom_site_label_1
_geom_angle_atom_site_label_2
_geom_angle_atom_site_label_3
_geom_angle
_geom_angle_site_symmetry_1
_geom_angle_site_symmetry_3
_geom_angle_publ_flag
N7B' Pt2 N7C' 179.6(4) . . ?
N7B' Pt2 N7A' 90.8(4) . . ?
N7C' Pt2 N7A' 89.6(4) . . ?
N7B' Pt2 N10' 88.0(4) . . ?
N7C' Pt2 N10' 91.6(4) . . ?
N7A' Pt2 N10' 178.0(4) . . ?
C2A' N1A' C6A' 123.8(14) . . ?
N3A' C2A' N1A' 126.6(15) . . ?
N3A' C2A' N2A' 119.9(15) . . ?
N1A' C2A' N2A' 113.5(15) . . ?
C2A' N3A' C4A' 111.2(12) . . ?
C5A' C4A' N9A' 110.9(11) . . ?
C5A' C4A' N3A' 126.9(12) . . ?
N9A' C4A' N3A' 122.1(12) . . ?
C4A' C5A' N7A' 106.2(11) . . ?
C4A' C5A' C6A' 123.4(12) . . ?
N7A' C5A' C6A' 129.9(12) . . ?
O6A' C6A' C5A' 135.7(13) . . ?
O6A' C6A' N1A' 116.6(13) . . ?
C5A' C6A' N1A' 107.7(13) . . ?
C8A' N7A' C5A' 106.6(10) . . ?
C8A' N7A' Pt2 126.5(8) . . ?
C5A' N7A' Pt2 126.8(8) . . ?
N7A' C8A' N9A' 112.7(11) . . ?
C8A' N9A' C4A' 103.4(11) . . ?
C8A' N9A' C9A' 125.8(11) . . ?
C4A' N9A' C9A' 130.7(11) . . ?
C2B' N1B' C6B' 125.4(12) . . ?
N3B' C2B' N1B' 125.3(13) . . ?
N3B' C2B' N2B' 117.4(13) . . ?
N1B' C2B' N2B' 117.3(13) . . ?
C2B' N3B' C4B' 111.4(12) . . ?
C5B' C4B' N3B' 127.1(12) . . ?
C5B' C4B' N9B' 108.0(12) . . ?
N3B' C4B' N9B' 124.9(13) . . ?
C4B' C5B' C6B' 122.1(12) . . ?
C4B' C5B' N7B' 107.8(10) . . ?
C6B' C5B' N7B' 130.0(12) . . ?
O6B' C6B' N1B' 119.3(12) . . ?
O6B' C6B' C5B' 132.2(13) . . ?
N1B' C6B' C5B' 108.2(12) . . ?
C8B' N7B' C5B' 104.8(10) . . ?
C8B' N7B' Pt2 124.8(8) . . ?
C5B' N7B' Pt2 130.1(8) . . ?
N7B' C8B' N9B' 112.7(11) . . ?
C8B' N9B' C4B' 106.6(11) . . ?
C8B' N9B' C9B 127.8(11) . . ?
C4B' N9B' C9B 125.5(12) . . ?
C2C' N1C' C6C' 122.3(13) . . ?
N3C' C2C' N1C' 125.5(13) . . ?
N3C' C2C' N2C' 121.3(14) . . ?
N1C' C2C' N2C' 113.2(13) . . ?
C2C' N3C' C4C' 111.3(12) . . ?
N9C' C4C' C5C' 109.2(13) . . ?
N9C' C4C' N3C' 123.0(13) . . ?
C5C' C4C' N3C' 127.5(13) . . ?
C4C' C5C' C6C' 119.4(14) . . ?
C4C' C5C' N7C' 107.2(12) . . ?
C6C' C5C' N7C' 133.2(13) . . ?
O6C' C6C' N1C' 116.9(13) . . ?
O6C' C6C' C5C' 129.4(14) . . ?
N1C' C6C' C5C' 113.7(14) . . ?
C8C' N7C' C5C' 104.8(11) . . ?
C8C' N7C' Pt2 124.0(10) . . ?
C5C' N7C' Pt2 131.1(9) . . ?
N7C' C8C' N9C' 114.7(13) . . ?
C4C' N9C' C8C' 104.0(12) . . ?
C4C' N9C' C9C' 128.7(12) . . ?
C8C' N9C' C9C' 127.2(12) . . ?
N7C Pt1 N7B 178.8(4) . . ?
N7C Pt1 N7A 89.0(4) . . ?
N7B Pt1 N7A 91.4(4) . . ?
N7C Pt1 N10 91.1(4) . . ?
N7B Pt1 N10 88.5(4) . . ?
N7A Pt1 N10 179.0(5) . . ?
C2A N1A C6A 125.5(14) . . ?
N3A C2A N2A 121.5(14) . . ?
N3A C2A N1A 123.1(14) . . ?
N2A C2A N1A 115.4(14) . . ?
C2A N3A C4A 113.3(13) . . ?
N3A C4A N9A 124.6(13) . . ?
N3A C4A C5A 128.7(14) . . ?
N9A C4A C5A 106.7(13) . . ?
C6A C5A N7A 133.2(13) . . ?
C6A C5A C4A 119.1(14) . . ?
N7A C5A C4A 107.6(12) . . ?
O6A C6A C5A 129.2(15) . . ?
O6A C6A N1A 120.6(15) . . ?
C5A C6A N1A 110.2(14) . . ?
C8A N7A C5A 106.8(11) . . ?
C8A N7A Pt1 125.4(9) . . ?
C5A N7A Pt1 127.9(9) . . ?
N9A C8A N7A 109.9(13) . . ?
C8A N9A C4A 109.0(13) . . ?
C8A N9A C9A 122.4(13) . . ?
C4A N9A C9A 128.5(13) . . ?
C2B N1B C6B 125.7(12) . . ?
N2B C2B N3B 119.5(11) . . ?
N2B C2B N1B 118.6(13) . . ?
N3B C2B N1B 121.9(12) . . ?
C4B N3B C2B 113.0(10) . . ?
N3B C4B N9B 124.3(11) . . ?
N3B C4B C5B 128.2(12) . . ?
N9B C4B C5B 107.4(11) . . ?
C4B C5B N7B 108.1(11) . . ?
C4B C5B C6B 118.4(11) . . ?
N7B C5B C6B 133.3(10) . . ?
O6B C6B N1B 118.7(12) . . ?
O6B C6B C5B 128.8(11) . . ?
N1B C6B C5B 112.5(11) . . ?
C8B N7B C5B 108.2(10) . . ?
C8B N7B Pt1 123.6(8) . . ?
C5B N7B Pt1 128.1(8) . . ?
N7B C8B N9B 109.0(11) . . ?
C4B N9B C8B 107.2(11) . . ?
C4B N9B C9B 127.2(11) . . ?
C8B N9B C9B 125.3(11) . . ?
C2C N1C C6C 125.4(12) . . ?
N3C C2C N2C 122.9(13) . . ?
N3C C2C N1C 122.0(13) . . ?
N2C C2C N1C 115.1(13) . . ?
C2C N3C C4C 114.4(12) . . ?
N3C C4C N9C 124.6(11) . . ?
N3C C4C C5C 127.9(13) . . ?
N9C C4C C5C 107.5(12) . . ?
C6C C5C N7C 130.6(11) . . ?
C6C C5C C4C 119.9(12) . . ?
N7C C5C C4C 109.5(11) . . ?
O6C C6C C5C 131.2(13) . . ?
O6C C6C N1C 118.3(13) . . ?
C5C C6C N1C 110.3(12) . . ?
C8C N7C C5C 105.8(10) . . ?
C8C N7C Pt1 123.9(9) . . ?
C5C N7C Pt1 129.9(8) . . ?
N7C C8C N9C 111.5(12) . . ?
C4C N9C C8C 105.7(10) . . ?
C4C N9C C9C 129.8(11) . . ?
C8C N9C C9C 124.4(11) . . ?
O14 Cl1 O12 117.1(12) . . ?
O14 Cl1 O13 105.6(11) . . ?
O12 Cl1 O13 100.1(12) . . ?
O14 Cl1 O11 109.1(12) . . ?
O12 Cl1 O11 115.0(9) . . ?
O13 Cl1 O11 108.9(10) . . ?
O22 Cl2 O21 120.5(15) . . ?
O22 Cl2 O24 103.8(17) . . ?
O21 Cl2 O24 106.0(17) . . ?
O22 Cl2 O23 106.2(16) . . ?
O21 Cl2 O23 104.2(15) . . ?
O24 Cl2 O23 117.0(20) . . ?
O32 Cl3 O33 124.9(20) . . ?
O32 Cl3 O31 127.4(15) . . ?
O33 Cl3 O31 100.7(18) . . ?
O32 Cl3 O34 99.4(14) . . ?
O33 Cl3 O34 99.2(18) . . ?
O31 Cl3 O34 97.5(12) . . ?
O32 Cl3A O34A 92.7(23) . . ?
O32 Cl3A O33A 107.1(38) . . ?
O34A Cl3A O33A 131.4(44) . . ?
O32 Cl3A O31 121.7(22) . . ?
O34A Cl3A O31 98.0(23) . . ?
O33A Cl3A O31 107.3(36) . . ?
O50B Cl5 O50A 79.5(36) . . ?
Cl5 O50A O50B 48.0(32) . . ?
Cl5 O50B O4W 148.5(50) . . ?
Cl5 O50B O50A 52.5(32) . . ?
O4W O50B O50A 96.1(43) . . ?
O4WA O4W O50B 132.4(34) . . ?
O5WB O5WA O5W 130.4(76) . . ?

loop_
_geom_bond_atom_site_label_1
_geom_bond_atom_site_label_2
_geom_bond_distance
_geom_bond_site_symmetry_2
_geom_bond_publ_flag
Pt2 N7B' 1.990(9) . ?
Pt2 N7C' 2.027(10) . ?
Pt2 N7A' 2.030(9) . ?
Pt2 N10' 2.039(8) . ?
N1A' C2A' 1.37(2) . ?
N1A' C6A' 1.46(2) . ?
C2A' N3A' 1.28(2) . ?
C2A' N2A' 1.37(2) . ?
N3A' C4A' 1.404(13) . ?
C4A' C5A' 1.321(14) . ?
C4A' N9A' 1.347(13) . ?
C5A' N7A' 1.373(13) . ?
C5A' C6A' 1.42(2) . ?
C6A' O6A' 1.188(14) . ?
N7A' C8A' 1.284(13) . ?
C8A' N9A' 1.341(13) . ?
N9A' C9A' 1.486(14) . ?
N1B' C2B' 1.354(15) . ?
N1B' C6B' 1.412(14) . ?
C2B' N3B' 1.305(14) . ?
C2B' N2B' 1.388(15) . ?
N3B' C4B' 1.359(14) . ?
C4B' C5B' 1.349(15) . ?
C4B' N9B' 1.366(14) . ?
C5B' C6B' 1.420(15) . ?
C5B' N7B' 1.422(13) . ?
C6B' O6B' 1.209(13) . ?
N7B' C8B' 1.310(12) . ?
C8B' N9B' 1.342(13) . ?
N9B' C9B 1.478(14) . ?
N1C' C2C' 1.382(15) . ?
N1C' C6C' 1.388(15) . ?
C2C' N3C' 1.311(14) . ?
C2C' N2C' 1.392(14) . ?
N3C' C4C' 1.374(14) . ?
C4C' N9C' 1.352(14) . ?
C4C' C5C' 1.36(2) . ?
C5C' C6C' 1.39(2) . ?
C5C' N7C' 1.422(13) . ?
C6C' O6C' 1.266(14) . ?
N7C' C8C' 1.271(14) . ?
C8C' N9C' 1.380(14) . ?
N9C' C9C' 1.482(15) . ?
Pt1 N7C 2.003(9) . ?
Pt1 N7B 2.011(9) . ?
Pt1 N7A 2.030(10) . ?
Pt1 N10 2.046(9) . ?
N1A C2A 1.397(15) . ?
N1A C6A 1.422(15) . ?
C2A N3A 1.253(15) . ?
C2A N2A 1.354(14) . ?
N3A C4A 1.349(14) . ?
C4A N9A 1.348(15) . ?
C4A C5A 1.39(2) . ?
C5A C6A 1.38(2) . ?
C5A N7A 1.381(14) . ?
C6A O6A 1.216(15) . ?
N7A C8A 1.342(14) . ?
C8A N9A 1.341(14) . ?
N9A C9A 1.463(15) . ?
N1B C2B 1.375(13) . ?
N1B C6B 1.378(13) . ?
C2B N2B 1.331(14) . ?
C2B N3B 1.342(14) . ?
N3B C4B 1.341(13) . ?
C4B N9B 1.374(14) . ?
C4B C5B 1.382(14) . ?
C5B N7B 1.392(13) . ?
C5B C6B 1.405(15) . ?
C6B O6B 1.248(12) . ?
N7B C8B 1.329(13) . ?
C8B N9B 1.405(13) . ?
N9B C9B 1.475(14) . ?
N1C C2C 1.387(14) . ?
N1C C6C 1.438(14) . ?
C2C N3C 1.272(14) . ?
C2C N2C 1.319(15) . ?
N3C C4C 1.343(14) . ?
C4C N9C 1.368(14) . ?
C4C C5C 1.388(14) . ?
C5C C6C 1.37(2) . ?
C5C N7C 1.376(13) . ?
C6C O6C 1.220(13) . ?
N7C C8C 1.337(14) . ?
C8C N9C 1.395(14) . ?
N9C C9C 1.465(13) . ?
Cl1 O14 1.36(2) . ?
Cl1 O12 1.379(11) . ?
Cl1 O13 1.39(2) . ?
Cl1 O11 1.475(11) . ?
Cl2 O22 1.437(9) . ?
Cl2 O21 1.4493(11) . ?
Cl2 O24 1.460(10) . ?
Cl2 O23 1.468(10) . ?
Cl2A Cl2A 2.04(6) 2_646 ?
O31 Cl3 1.441(11) . ?
O31 Cl3A 1.47(2) . ?
O32 Cl3 1.427(12) . ?
O32 Cl3A 1.47(2) . ?
Cl3 O33 1.440(12) . ?
Cl3 O34 1.457(11) . ?
Cl3A O34A 1.47(2) . ?
Cl3A O33A 1.47(2) . ?
Cl5 O50B 1.31(7) . ?
Cl5 O50A 1.39(6) . ?
O50A O50B 1.73(8) . ?
O50B O4W 1.55(7) . ?
O3W O3WA 1.06(4) . ?
O4W O4WA 1.39(4) . ?
O5W O5WA 1.41(5) . ?
O5WA O5WB 1.28(12) . ?

loop_
_geom_torsion_atom_site_label_1
_geom_torsion_atom_site_label_2
_geom_torsion_atom_site_label_3
_geom_torsion_atom_site_label_4
_geom_torsion
_geom_torsion_site_symmetry_1
_geom_torsion_site_symmetry_2
_geom_torsion_site_symmetry_3
_geom_torsion_site_symmetry_4
_geom_torsion_publ_flag
C6A' N1A' C2A' N3A' -1.5(26) . . . . ?
C6A' N1A' C2A' N2A' 176.3(12) . . . . ?
N1A' C2A' N3A' C4A' 0.2(22) . . . . ?
N2A' C2A' N3A' C4A' -177.4(12) . . . . ?
C2A' N3A' C4A' C5A' 4.7(20) . . . . ?
C2A' N3A' C4A' N9A' -177.6(13) . . . . ?
N9A' C4A' C5A' N7A' 1.3(15) . . . . ?
N3A' C4A' C5A' N7A' 179.2(11) . . . . ?
N9A' C4A' C5A' C6A' 173.7(12) . . . . ?
N3A' C4A' C5A' C6A' -8.4(22) . . . . ?
C4A' C5A' C6A' O6A' -174.2(16) . . . . ?
N7A' C5A' C6A' O6A' -3.8(28) . . . . ?
C4A' C5A' C6A' N1A' 6.0(19) . . . . ?
N7A' C5A' C6A' N1A' 176.4(12) . . . . ?
C2A' N1A' C6A' O6A' 178.7(14) . . . . ?
C2A' N1A' C6A' C5A' -1.5(19) . . . . ?
C4A' C5A' N7A' C8A' -2.9(14) . . . . ?
C6A' C5A' N7A' C8A' -174.6(13) . . . . ?
C4A' C5A' N7A' Pt2 179.9(8) . . . . ?
C6A' C5A' N7A' Pt2 8.2(19) . . . . ?
N7B' Pt2 N7A' C8A' 56.9(10) . . . . ?
N7C' Pt2 N7A' C8A' -123.1(10) . . . . ?
N10' Pt2 N7A' C8A' 109.8(102) . . . . ?
N7B' Pt2 N7A' C5A' -126.5(10) . . . . ?
N7C' Pt2 N7A' C5A' 53.5(10) . . . . ?
N10' Pt2 N7A' C5A' -73.5(105) . . . . ?
C5A' N7A' C8A' N9A' 3.5(14) . . . . ?
Pt2 N7A' C8A' N9A' -179.3(7) . . . . ?
N7A' C8A' N9A' C4A' -2.6(14) . . . . ?
N7A' C8A' N9A' C9A' -178.6(12) . . . . ?
C5A' C4A' N9A' C8A' 0.7(15) . . . . ?
N3A' C4A' N9A' C8A' -177.4(11) . . . . ?
C5A' C4A' N9A' C9A' 176.4(13) . . . . ?
N3A' C4A' N9A' C9A' -1.6(21) . . . . ?
C6B' N1B' C2B' N3B' 0.4(22) . . . . ?
C6B' N1B' C2B' N2B' 179.0(11) . . . . ?
N1B' C2B' N3B' C4B' 2.5(20) . . . . ?
N2B' C2B' N3B' C4B' -176.1(12) . . . . ?
C2B' N3B' C4B' C5B' -0.1(20) . . . . ?
C2B' N3B' C4B' N9B' 180.0(12) . . . . ?
N3B' C4B' C5B' C6B' -5.3(22) . . . . ?
N9B' C4B' C5B' C6B' 174.7(11) . . . . ?
N3B' C4B' C5B' N7B' 177.7(12) . . . . ?
N9B' C4B' C5B' N7B' -2.4(14) . . . . ?
C2B' N1B' C6B' O6B' -179.5(12) . . . . ?
C2B' N1B' C6B' C5B' -5.1(18) . . . . ?
C4B' C5B' C6B' O6B' -179.5(14) . . . . ?
N7B' C5B' C6B' O6B' -3.2(24) . . . . ?
C4B' C5B' C6B' N1B' 7.1(17) . . . . ?
N7B' C5B' C6B' N1B' -176.5(11) . . . . ?
C4B' C5B' N7B' C8B' 3.4(14) . . . . ?
C6B' C5B' N7B' C8B' -173.3(12) . . . . ?
C4B' C5B' N7B' Pt2 -171.0(9) . . . . ?
C6B' C5B' N7B' Pt2 12.3(19) . . . . ?
N7C' Pt2 N7B' C8B' -129.2(490) . . . . ?
N7A' Pt2 N7B' C8B' 51.2(10) . . . . ?
N10' Pt2 N7B' C8B' -127.2(10) . . . . ?
N7C' Pt2 N7B' C5B' 44.1(498) . . . . ?
N7A' Pt2 N7B' C5B' -135.4(10) . . . . ?
N10' Pt2 N7B' C5B' 46.1(10) . . . . ?
C5B' N7B' C8B' N9B' -3.2(14) . . . . ?
Pt2 N7B' C8B' N9B' 171.6(8) . . . . ?
N7B' C8B' N9B' C4B' 1.8(15) . . . . ?
N7B' C8B' N9B' C9B 178.3(11) . . . . ?
C5B' C4B' N9B' C8B' 0.5(15) . . . . ?
N3B' C4B' N9B' C8B' -179.6(12) . . . . ?
C5B' C4B' N9B' C9B -176.1(12) . . . . ?
N3B' C4B' N9B' C9B 3.8(21) . . . . ?
C6C' N1C' C2C' N3C' -3.8(18) . . . . ?
C6C' N1C' C2C' N2C' 176.5(10) . . . . ?
N1C' C2C' N3C' C4C' 0.7(16) . . . . ?
N2C' C2C' N3C' C4C' -179.7(10) . . . . ?
C2C' N3C' C4C' N9C' 178.8(10) . . . . ?
C2C' N3C' C4C' C5C' 4.5(17) . . . . ?
N9C' C4C' C5C' C6C' 178.6(10) . . . . ?
N3C' C4C' C5C' C6C' -6.5(19) . . . . ?
N9C' C4C' C5C' N7C' 1.8(13) . . . . ?
N3C' C4C' C5C' N7C' 176.8(10) . . . . ?
C2C' N1C' C6C' O6C' -178.9(10) . . . . ?
C2C' N1C' C6C' C5C' 1.8(17) . . . . ?
C4C' C5C' C6C' O6C' -176.4(12) . . . . ?
N7C' C5C' C6C' O6C' -0.6(23) . . . . ?
C4C' C5C' C6C' N1C' 2.8(17) . . . . ?
N7C' C5C' C6C' N1C' 178.5(11) . . . . ?
C4C' C5C' N7C' C8C' -1.1(13) . . . . ?
C6C' C5C' N7C' C8C' -177.2(13) . . . . ?
C4C' C5C' N7C' Pt2 -179.6(7) . . . . ?
C6C' C5C' N7C' Pt2 4.3(19) . . . . ?
N7B' Pt2 N7C' C8C' -135.2(491) . . . . ?
N7A' Pt2 N7C' C8C' 44.4(10) . . . . ?
N10' Pt2 N7C' C8C' -137.2(10) . . . . ?
N7B' Pt2 N7C' C5C' 43.1(497) . . . . ?
N7A' Pt2 N7C' C5C' -137.3(10) . . . . ?
N10' Pt2 N7C' C5C' 41.1(10) . . . . ?
C5C' N7C' C8C' N9C' 0.0(14) . . . . ?
Pt2 N7C' C8C' N9C' 178.7(7) . . . . ?
C5C' C4C' N9C' C8C' -1.7(13) . . . . ?
N3C' C4C' N9C' C8C' -177.0(10) . . . . ?
C5C' C4C' N9C' C9C' -178.1(11) . . . . ?
N3C' C4C' N9C' C9C' 6.7(19) . . . . ?
N7C' C8C' N9C' C4C' 1.1(14) . . . . ?
N7C' C8C' N9C' C9C' 177.5(10) . . . . ?
C6A N1A C2A N3A -0.3(19) . . . . ?
C6A N1A C2A N2A -179.1(11) . . . . ?
N2A C2A N3A C4A -179.2(10) . . . . ?
N1A C2A N3A C4A 2.1(17) . . . . ?
C2A N3A C4A N9A 178.1(11) . . . . ?
C2A N3A C4A C5A -1.5(19) . . . . ?
N3A C4A C5A C6A -1.1(20) . . . . ?
N9A C4A C5A C6A 179.2(10) . . . . ?
N3A C4A C5A N7A -178.9(11) . . . . ?
N9A C4A C5A N7A 1.4(13) . . . . ?
N7A C5A C6A O6A -1.0(24) . . . . ?
C4A C5A C6A O6A -178.1(13) . . . . ?
N7A C5A C6A N1A 179.8(11) . . . . ?
C4A C5A C6A N1A 2.7(16) . . . . ?
C2A N1A C6A O6A 178.5(12) . . . . ?
C2A N1A C6A C5A -2.2(17) . . . . ?
C6A C5A N7A C8A -178.6(13) . . . . ?
C4A C5A N7A C8A -1.3(13) . . . . ?
C6A C5A N7A Pt1 0.7(19) . . . . ?
C4A C5A N7A Pt1 178.0(7) . . . . ?
N7C Pt1 N7A C8A 83.6(9) . . . . ?
N7B Pt1 N7A C8A -95.3(9) . . . . ?
N10 Pt1 N7A C8A -13.1(204) . . . . ?
N7C Pt1 N7A C5A -95.5(9) . . . . ?
N7B Pt1 N7A C5A 85.6(9) . . . . ?
N10 Pt1 N7A C5A 167.7(195) . . . . ?
C5A N7A C8A N9A 0.7(13) . . . . ?
Pt1 N7A C8A N9A -178.6(7) . . . . ?
N7A C8A N9A C4A 0.2(13) . . . . ?
N7A C8A N9A C9A -179.4(10) . . . . ?
N3A C4A N9A C8A 179.3(11) . . . . ?
C5A C4A N9A C8A -1.0(13) . . . . ?
N3A C4A N9A C9A -1.1(20) . . . . ?
C5A C4A N9A C9A 178.6(11) . . . . ?
C6B N1B C2B N2B 179.0(11) . . . . ?
C6B N1B C2B N3B -1.3(20) . . . . ?
N2B C2B N3B C4B -177.8(11) . . . . ?
N1B C2B N3B C4B 2.5(17) . . . . ?
C2B N3B C4B N9B -179.5(12) . . . . ?
C2B N3B C4B C5B 1.5(19) . . . . ?
N3B C4B C5B N7B 178.0(11) . . . . ?
N9B C4B C5B N7B -1.2(14) . . . . ?
N3B C4B C5B C6B -6.7(20) . . . . ?
N9B C4B C5B C6B 174.1(11) . . . . ?
C2B N1B C6B O6B 179.8(11) . . . . ?
C2B N1B C6B C5B -3.7(17) . . . . ?
C4B C5B C6B O6B -176.9(12) . . . . ?
N7B C5B C6B O6B -3.1(24) . . . . ?
C4B C5B C6B N1B 7.1(17) . . . . ?
N7B C5B C6B N1B -179.1(11) . . . . ?
C4B C5B N7B C8B 1.1(13) . . . . ?
C6B C5B N7B C8B -173.2(13) . . . . ?
C4B C5B N7B Pt1 -175.1(8) . . . . ?
C6B C5B N7B Pt1 10.6(19) . . . . ?
N7C Pt1 N7B C8B -174.2(169) . . . . ?
N7A Pt1 N7B C8B -65.0(10) . . . . ?
N10 Pt1 N7B C8B 116.0(10) . . . . ?
N7C Pt1 N7B C5B 1.4(180) . . . . ?
N7A Pt1 N7B C5B 110.6(10) . . . . ?
N10 Pt1 N7B C5B -68.4(10) . . . . ?
C5B N7B C8B N9B -0.5(13) . . . . ?
Pt1 N7B C8B N9B 175.8(7) . . . . ?
N3B C4B N9B C8B -178.4(11) . . . . ?
C5B C4B N9B C8B 0.8(14) . . . . ?
N3B C4B N9B C9B 7.2(21) . . . . ?
C5B C4B N9B C9B -173.6(12) . . . . ?
N7B C8B N9B C4B -0.2(14) . . . . ?
N7B C8B N9B C9B 174.4(12) . . . . ?
C6C N1C C2C N3C 1.5(21) . . . . ?
C6C N1C C2C N2C 179.6(12) . . . . ?
N2C C2C N3C C4C 179.6(13) . . . . ?
N1C C2C N3C C4C -2.5(20) . . . . ?
C2C N3C C4C N9C -177.4(13) . . . . ?
C2C N3C C4C C5C 2.1(21) . . . . ?
N3C C4C C5C C6C -0.5(22) . . . . ?
N9C C4C C5C C6C 179.0(12) . . . . ?
N3C C4C C5C N7C -177.0(13) . . . . ?
N9C C4C C5C N7C 2.5(15) . . . . ?
N7C C5C C6C O6C 0.0(26) . . . . ?
C4C C5C C6C O6C -175.7(14) . . . . ?
N7C C5C C6C N1C 175.1(12) . . . . ?
C4C C5C C6C N1C -0.6(18) . . . . ?
C2C N1C C6C O6C 176.0(12) . . . . ?
C2C N1C C6C C5C 0.2(19) . . . . ?
C6C C5C N7C C8C -179.4(14) . . . . ?
C4C C5C N7C C8C -3.3(14) . . . . ?
C6C C5C N7C Pt1 -6.2(21) . . . . ?
C4C C5C N7C Pt1 169.9(8) . . . . ?
N7B Pt1 N7C C8C 159.1(170) . . . . ?
N7A Pt1 N7C C8C 49.9(11) . . . . ?
N10 Pt1 N7C C8C -131.1(11) . . . . ?
N7B Pt1 N7C C5C -12.9(180) . . . . ?
N7A Pt1 N7C C5C -122.1(11) . . . . ?
N10 Pt1 N7C C5C 56.9(11) . . . . ?
C5C N7C C8C N9C 2.9(15) . . . . ?
Pt1 N7C C8C N9C -170.8(7) . . . . ?
N3C C4C N9C C8C 178.9(12) . . . . ?
C5C C4C N9C C8C -0.7(15) . . . . ?
N3C C4C N9C C9C 0.6(23) . . . . ?
C5C C4C N9C C9C -178.9(12) . . . . ?
N7C C8C N9C C4C -1.4(15) . . . . ?
N7C C8C N9C C9C 176.9(11) . . . . ?
Cl3A O32 Cl3 O33 127.6(27) . . . . ?
Cl3A O32 Cl3 O31 -17.1(21) . . . . ?
Cl3A O32 Cl3 O34 -124.1(18) . . . . ?
Cl3A O31 Cl3 O32 17.2(21) . . . . ?
Cl3A O31 Cl3 O33 -134.0(23) . . . . ?
Cl3A O31 Cl3 O34 125.1(19) . . . . ?
Cl3 O32 Cl3A O34A -85.6(24) . . . . ?
Cl3 O32 Cl3A O33A 139.5(41) . . . . ?
Cl3 O32 Cl3A O31 15.6(21) . . . . ?
Cl3 O31 Cl3A O32 -15.5(21) . . . . ?
Cl3 O31 Cl3A O34A 82.7(24) . . . . ?
Cl3 O31 Cl3A O33A -139.2(43) . . . . ?
O50B Cl5 O50A O50B 0.000(2) . . . . ?
O50A Cl5 O50B O4W 4.2(87) . . . . ?
O50A Cl5 O50B O50A 0.0 . . . . ?
Cl5 O50A O50B Cl5 0.0 . . . . ?
Cl5 O50A O50B O4W -177.8(46) . . . . ?
Cl5 O50B O4W O4WA 130.9(78) . . . . ?
O50A O50B O4W O4WA 134.3(39) . . . . ?
